data_7025799
loop_
_publ_author_name
'Cunningham, Tom J.'
'Elsegood, Mark R. J.'
'Kelly, Paul F.'
'Smith, Martin B.'
'Staniland, Paul M.'

_publ_section_title
;
 Versatile routes to selenoether functionalised tertiary phosphines.
;
_journal_issue 22
_journal_name_full 'Dalton transactions (Cambridge, England : 2003)'
_journal_page_first 5216
_journal_page_last 5218
_journal_paper_doi 10.1039/c0dt00004c
_journal_volume 39
_journal_year 2010
_chemical_formula_moiety 'C22 H25 Cl2 O3 P Pd Se, C H2 Cl2'
_chemical_formula_sum 'C23 H27 Cl4 O3 P Pd Se'
_chemical_formula_weight 709.58
_chemical_name_systematic
;
?
;
_space_group_IT_number 2
_symmetry_cell_setting triclinic
_symmetry_space_group_name_Hall '-P 1'
_symmetry_space_group_name_H-M 'P -1'
_atom_sites_solution_hydrogens geom
_atom_sites_solution_primary direct
_atom_sites_solution_secondary difmap
_audit_creation_method SHELXL-97
_cell_angle_alpha 89.7421(7)
_cell_angle_beta 76.3793(7)
_cell_angle_gamma 68.4046(6)
_cell_formula_units_Z 2
_cell_length_a 11.0639(5)
_cell_length_b 11.0640(5)
_cell_length_c 11.7858(5)
_cell_measurement_reflns_used 6012
_cell_measurement_temperature 150(2)
_cell_measurement_theta_max 28.99
_cell_measurement_theta_min 1.79
_cell_volume 1298.31(10)
_computing_cell_refinement 'Bruker SAINT'
_computing_data_collection 'Bruker SMART'
_computing_data_reduction 'Bruker SAINT'
_computing_molecular_graphics 'Bruker SHELXTL'
_computing_publication_material 'Bruker SHELXTL and local programs'
_computing_structure_refinement 'Bruker SHELXTL'
_computing_structure_solution 'Bruker SHELXTL'
_diffrn_ambient_temperature 150(2)
_diffrn_measured_fraction_theta_full 0.993
_diffrn_measured_fraction_theta_max 0.873
_diffrn_measurement_device_type 'Bruker SMART 1000 CCD diffractometer'
_diffrn_measurement_method '\w rotation with narrow frames'
_diffrn_radiation_monochromator graphite
_diffrn_radiation_source 'sealed tube'
_diffrn_radiation_type MoK\a
_diffrn_radiation_wavelength 0.71073
_diffrn_reflns_av_R_equivalents 0.0110
_diffrn_reflns_av_sigmaI/netI 0.0169
_diffrn_reflns_limit_h_max 14
_diffrn_reflns_limit_h_min -14
_diffrn_reflns_limit_k_max 14
_diffrn_reflns_limit_k_min -14
_diffrn_reflns_limit_l_max 15
_diffrn_reflns_limit_l_min -16
_diffrn_reflns_number 11577
_diffrn_reflns_theta_full 26.00
_diffrn_reflns_theta_max 28.99
_diffrn_reflns_theta_min 1.79
_diffrn_standards_decay_% 0
_diffrn_standards_number 0
_exptl_absorpt_coefficient_mu 2.614
_exptl_absorpt_correction_T_max 0.650
_exptl_absorpt_correction_T_min 0.445
_exptl_absorpt_correction_type multi-scan
_exptl_absorpt_process_details 'SADABS v2.10 (Sheldrick, 2003)'
_exptl_crystal_colour yellow
_exptl_crystal_density_diffrn 1.815
_exptl_crystal_density_method 'not measured'
_exptl_crystal_description block
_exptl_crystal_F_000 704
_exptl_crystal_size_max 0.37
_exptl_crystal_size_mid 0.30
_exptl_crystal_size_min 0.18
_refine_diff_density_max 0.495
_refine_diff_density_min -0.498
_refine_diff_density_rms 0.060
_refine_ls_extinction_method none
_refine_ls_goodness_of_fit_ref 1.022
_refine_ls_hydrogen_treatment constr
_refine_ls_matrix_type full
_refine_ls_number_parameters 302
_refine_ls_number_reflns 6012
_refine_ls_number_restraints 0
_refine_ls_restrained_S_all 1.022
_refine_ls_R_factor_all 0.0221
_refine_ls_R_factor_gt 0.0188
_refine_ls_shift/su_max 0.004
_refine_ls_shift/su_mean 0.000
_refine_ls_structure_factor_coef Fsqd
_refine_ls_weighting_details 'calc w=1/[\s^2^(Fo^2^)+(0.0202P)^2^+0.8515P] where P=(Fo^2^+2Fc^2^)/3'
_refine_ls_weighting_scheme calc
_refine_ls_wR_factor_gt 0.0448
_refine_ls_wR_factor_ref 0.0464
_reflns_number_gt 5490
_reflns_number_total 6012
_reflns_threshold_expression I>2\s(I)
_cod_data_source_file c0dt00004c.txt
_cod_data_source_block 3b
_cod_original_cell_volume 1298.32(10)
_cod_original_sg_symbol_H-M P-1
_cod_database_code 7025799

loop_
_symmetry_equiv_pos_as_xyz
'x, y, z'
'-x, -y, -z'

loop_
_atom_site_label
_atom_site_type_symbol
_atom_site_fract_x
_atom_site_fract_y
_atom_site_fract_z
_atom_site_U_iso_or_equiv
_atom_site_adp_type
_atom_site_occupancy
_atom_site_symmetry_multiplicity
_atom_site_calc_flag
_atom_site_refinement_flags
Pd1 Pd 0.032346(12) 0.864259(12) 0.351934(11) 0.01716(4) Uani 1 1 d .
Cl1 Cl -0.16163(4) 1.05275(4) 0.36579(4) 0.02974(10) Uani 1 1 d .
Cl2 Cl -0.09873(5) 0.74034(5) 0.36299(5) 0.03840(13) Uani 1 1 d .
Se1 Se 0.144781(17) 1.011302(16) 0.330606(15) 0.02046(5) Uani 1 1 d .
C1 C 0.18101(19) 1.02529(17) 0.16147(16) 0.0238(4) Uani 1 1 d .
C2 C 0.0718(2) 1.0865(2) 0.11507(19) 0.0341(4) Uani 1 1 d .
H2 H -0.0168 1.1204 0.1643 0.041 Uiso 1 1 calc R
C3 C 0.0947(3) 1.0974(2) -0.0054(2) 0.0436(6) Uani 1 1 d .
H3 H 0.0206 1.1392 -0.0381 0.052 Uiso 1 1 calc R
C4 C 0.2230(3) 1.0486(2) -0.07770(19) 0.0406(5) Uani 1 1 d .
H4 H 0.2369 1.0548 -0.1598 0.049 Uiso 1 1 calc R
C5 C 0.3310(2) 0.9907(2) -0.02991(18) 0.0356(5) Uani 1 1 d .
H5 H 0.4196 0.9589 -0.0793 0.043 Uiso 1 1 calc R
C6 C 0.3111(2) 0.97851(18) 0.09010(17) 0.0290(4) Uani 1 1 d .
H6 H 0.3856 0.9387 0.1228 0.035 Uiso 1 1 calc R
C7 C 0.32279(17) 0.90493(16) 0.34110(15) 0.0194(3) Uani 1 1 d .
C8 C 0.35839(16) 0.77043(16) 0.34649(14) 0.0185(3) Uani 1 1 d .
C9 C 0.48387(17) 0.69945(18) 0.36800(16) 0.0242(4) Uani 1 1 d .
H9 H 0.5106 0.6083 0.3747 0.029 Uiso 1 1 calc R
C10 C 0.56932(18) 0.76207(19) 0.37955(17) 0.0269(4) Uani 1 1 d .
H10 H 0.6538 0.7128 0.3944 0.032 Uiso 1 1 calc R
C11 C 0.53367(18) 0.89483(19) 0.36977(16) 0.0259(4) Uani 1 1 d .
H11 H 0.5943 0.9357 0.3752 0.031 Uiso 1 1 calc R
C12 C 0.40807(19) 0.96769(18) 0.35185(16) 0.0257(4) Uani 1 1 d .
H12 H 0.3811 1.0592 0.3470 0.031 Uiso 1 1 calc R
P1 P 0.23381(4) 0.70070(4) 0.33591(4) 0.01573(8) Uani 1 1 d .
C13 C 0.29118(16) 0.59191(16) 0.19621(14) 0.0179(3) Uani 1 1 d .
C14 C 0.43242(16) 0.49175(16) 0.18425(15) 0.0200(3) Uani 1 1 d .
H14A H 0.4934 0.5370 0.1899 0.024 Uiso 1 1 calc R
H14B H 0.4656 0.4416 0.1064 0.024 Uiso 1 1 calc R
C15 C 0.43337(17) 0.39873(17) 0.28003(16) 0.0216(3) Uani 1 1 d .
O1 O 0.39629(12) 0.46881(11) 0.39401(11) 0.0211(2) Uani 1 1 d .
C16 C 0.25891(16) 0.56186(16) 0.43222(15) 0.0191(3) Uani 1 1 d .
C17 C 0.16583(17) 0.49561(17) 0.41560(16) 0.0214(3) Uani 1 1 d .
H17A H 0.0728 0.5609 0.4313 0.026 Uiso 1 1 calc R
H17B H 0.1675 0.4290 0.4722 0.026 Uiso 1 1 calc R
C18 C 0.20793(17) 0.43090(17) 0.29149(16) 0.0220(3) Uani 1 1 d .
O2 O 0.19963(12) 0.52511(11) 0.20601(11) 0.0206(2) Uani 1 1 d .
C19 C 0.27787(19) 0.67032(18) 0.09104(15) 0.0240(4) Uani 1 1 d .
H19A H 0.3024 0.6112 0.0205 0.036 Uiso 1 1 calc R
H19B H 0.3377 0.7185 0.0815 0.036 Uiso 1 1 calc R
H19C H 0.1848 0.7320 0.1031 0.036 Uiso 1 1 calc R
O3 O 0.34228(12) 0.33792(11) 0.27209(11) 0.0236(3) Uani 1 1 d .
C20 C 0.56918(18) 0.29156(18) 0.26801(18) 0.0302(4) Uani 1 1 d .
H20A H 0.5652 0.2378 0.3341 0.045 Uiso 1 1 calc R
H20B H 0.6360 0.3302 0.2678 0.045 Uiso 1 1 calc R
H20C H 0.5946 0.2371 0.1944 0.045 Uiso 1 1 calc R
C21 C 0.2377(2) 0.60832(18) 0.55852(16) 0.0262(4) Uani 1 1 d .
H21A H 0.2460 0.5348 0.6069 0.039 Uiso 1 1 calc R
H21B H 0.1478 0.6764 0.5863 0.039 Uiso 1 1 calc R
H21C H 0.3054 0.6438 0.5641 0.039 Uiso 1 1 calc R
C22 C 0.1216(2) 0.35906(19) 0.27239(19) 0.0304(4) Uani 1 1 d .
H22A H 0.1592 0.3104 0.1947 0.046 Uiso 1 1 calc R
H22B H 0.0304 0.4217 0.2773 0.046 Uiso 1 1 calc R
H22C H 0.1188 0.2982 0.3327 0.046 Uiso 1 1 calc R
C23 C 0.1972(3) 0.3718(3) 0.9197(3) 0.0637(8) Uani 1 1 d .
H23A H 0.1878 0.3137 0.8616 0.076 Uiso 1 1 calc R
H23B H 0.1293 0.3793 0.9938 0.076 Uiso 1 1 calc R
Cl3 Cl 0.35870(6) 0.30105(5) 0.94447(5) 0.04141(12) Uani 1 1 d .
Cl4 Cl 0.16584(7) 0.52617(6) 0.86855(6) 0.04965(15) Uani 1 1 d .

loop_
_atom_site_aniso_label
_atom_site_aniso_U_11
_atom_site_aniso_U_22
_atom_site_aniso_U_33
_atom_site_aniso_U_23
_atom_site_aniso_U_13
_atom_site_aniso_U_12
Pd1 0.01297(6) 0.01694(7) 0.02017(7) 0.00218(5) -0.00442(5) -0.00390(5)
Cl1 0.0193(2) 0.0241(2) 0.0367(2) -0.00100(18) -0.00706(18) 0.00222(17)
Cl2 0.0202(2) 0.0313(2) 0.0715(4) 0.0195(2) -0.0184(2) -0.01450(19)
Se1 0.02049(9) 0.01464(8) 0.02651(9) 0.00068(6) -0.00844(7) -0.00535(6)
C1 0.0316(10) 0.0179(8) 0.0278(9) 0.0054(7) -0.0122(8) -0.0131(7)
C2 0.0327(10) 0.0350(11) 0.0405(11) 0.0113(9) -0.0166(9) -0.0149(9)
C3 0.0522(14) 0.0518(14) 0.0450(13) 0.0217(11) -0.0316(11) -0.0285(12)
C4 0.0606(15) 0.0468(13) 0.0310(11) 0.0115(9) -0.0188(10) -0.0348(12)
C5 0.0455(12) 0.0359(11) 0.0304(10) 0.0034(9) -0.0060(9) -0.0231(10)
C6 0.0338(10) 0.0239(9) 0.0328(10) 0.0047(8) -0.0107(8) -0.0135(8)
C7 0.0182(8) 0.0204(8) 0.0208(8) 0.0020(6) -0.0062(6) -0.0077(7)
C8 0.0169(8) 0.0206(8) 0.0185(8) -0.0005(6) -0.0043(6) -0.0078(6)
C9 0.0198(8) 0.0220(9) 0.0322(10) 0.0024(7) -0.0095(7) -0.0076(7)
C10 0.0185(8) 0.0306(10) 0.0338(10) 0.0018(8) -0.0101(7) -0.0095(7)
C11 0.0239(9) 0.0329(10) 0.0281(9) 0.0008(7) -0.0082(7) -0.0180(8)
C12 0.0303(10) 0.0225(9) 0.0304(10) 0.0033(7) -0.0111(8) -0.0147(8)
P1 0.01340(18) 0.01495(19) 0.0194(2) 0.00233(15) -0.00537(15) -0.00527(15)
C13 0.0169(8) 0.0177(8) 0.0208(8) 0.0006(6) -0.0053(6) -0.0083(6)
C14 0.0164(8) 0.0201(8) 0.0224(8) -0.0013(6) -0.0047(6) -0.0057(6)
C15 0.0190(8) 0.0181(8) 0.0275(9) -0.0013(7) -0.0083(7) -0.0052(7)
O1 0.0183(6) 0.0186(6) 0.0252(6) 0.0011(5) -0.0090(5) -0.0034(5)
C16 0.0177(8) 0.0166(8) 0.0221(8) 0.0036(6) -0.0060(6) -0.0049(6)
C17 0.0192(8) 0.0195(8) 0.0279(9) 0.0061(7) -0.0069(7) -0.0095(7)
C18 0.0208(8) 0.0181(8) 0.0293(9) 0.0054(7) -0.0092(7) -0.0081(7)
O2 0.0205(6) 0.0198(6) 0.0266(6) 0.0042(5) -0.0106(5) -0.0108(5)
C19 0.0278(9) 0.0244(9) 0.0215(8) 0.0030(7) -0.0082(7) -0.0103(7)
O3 0.0218(6) 0.0162(6) 0.0347(7) 0.0009(5) -0.0114(5) -0.0065(5)
C20 0.0217(9) 0.0228(9) 0.0413(11) -0.0042(8) -0.0124(8) 0.0000(7)
C21 0.0314(10) 0.0252(9) 0.0224(9) 0.0040(7) -0.0074(7) -0.0105(8)
C22 0.0305(10) 0.0258(9) 0.0436(11) 0.0056(8) -0.0144(9) -0.0172(8)
C23 0.0397(14) 0.0687(19) 0.090(2) 0.0385(17) -0.0198(14) -0.0269(14)
Cl3 0.0380(3) 0.0384(3) 0.0476(3) 0.0019(2) -0.0102(2) -0.0145(2)
Cl4 0.0582(4) 0.0545(4) 0.0486(3) 0.0158(3) -0.0306(3) -0.0248(3)

loop_
_atom_type_symbol
_atom_type_description
_atom_type_scat_dispersion_real
_atom_type_scat_dispersion_imag
_atom_type_scat_source
C C 0.0033 0.0016 'International Tables Vol C Tables 4.2.6.8 and 6.1.1.4'
H H 0.0000 0.0000 'International Tables Vol C Tables 4.2.6.8 and 6.1.1.4'
O O 0.0106 0.0060 'International Tables Vol C Tables 4.2.6.8 and 6.1.1.4'
P P 0.1023 0.0942 'International Tables Vol C Tables 4.2.6.8 and 6.1.1.4'
Cl Cl 0.1484 0.1585 'International Tables Vol C Tables 4.2.6.8 and 6.1.1.4'
Se Se -0.0929 2.2259 'International Tables Vol C Tables 4.2.6.8 and 6.1.1.4'
Pd Pd -0.9988 1.0072 'International Tables Vol C Tables 4.2.6.8 and 6.1.1.4'

loop_
_geom_angle_atom_site_label_1
_geom_angle_atom_site_label_2
_geom_angle_atom_site_label_3
_geom_angle
P1 Pd1 Cl2 98.800(17)
P1 Pd1 Cl1 172.479(17)
Cl2 Pd1 Cl1 88.709(18)
P1 Pd1 Se1 87.902(12)
Cl2 Pd1 Se1 172.533(13)
Cl1 Pd1 Se1 84.577(14)
C7 Se1 C1 99.24(7)
C7 Se1 Pd1 103.58(5)
C1 Se1 Pd1 101.72(5)
C2 C1 C6 120.84(18)
C2 C1 Se1 117.47(15)
C6 C1 Se1 121.68(14)
C1 C2 C3 118.7(2)
C4 C3 C2 121.1(2)
C3 C4 C5 119.6(2)
C4 C5 C6 120.5(2)
C1 C6 C5 119.23(19)
C12 C7 C8 122.56(16)
C12 C7 Se1 117.65(13)
C8 C7 Se1 119.60(12)
C7 C8 C9 117.31(15)
C7 C8 P1 118.08(12)
C9 C8 P1 124.45(13)
C10 C9 C8 120.29(17)
C11 C10 C9 121.31(17)
C10 C11 C12 119.30(16)
C7 C12 C11 119.17(17)
C8 P1 C13 110.57(7)
C8 P1 C16 106.49(8)
C13 P1 C16 94.19(7)
C8 P1 Pd1 109.25(6)
C13 P1 Pd1 112.36(5)
C16 P1 Pd1 122.93(5)
O2 C13 C19 106.56(13)
O2 C13 C14 109.05(13)
C19 C13 C14 113.10(14)
O2 C13 P1 106.02(10)
C19 C13 P1 111.52(12)
C14 C13 P1 110.25(11)
C13 C14 C15 110.51(14)
O3 C15 O1 110.93(14)
O3 C15 C20 107.21(14)
O1 C15 C20 106.99(14)
O3 C15 C14 108.42(14)
O1 C15 C14 110.31(13)
C20 C15 C14 112.96(15)
C15 O1 C16 116.06(12)
O1 C16 C17 108.64(13)
O1 C16 C21 106.69(13)
C17 C16 C21 113.53(15)
O1 C16 P1 109.30(11)
C17 C16 P1 107.04(11)
C21 C16 P1 111.57(12)
C16 C17 C18 110.78(14)
O3 C18 O2 110.44(14)
O3 C18 C22 107.63(14)
O2 C18 C22 106.65(14)
O3 C18 C17 107.87(14)
O2 C18 C17 111.57(14)
C22 C18 C17 112.64(15)
C18 O2 C13 116.16(12)
C15 O3 C18 111.64(12)
Cl4 C23 Cl3 112.62(15)

loop_
_geom_bond_atom_site_label_1
_geom_bond_atom_site_label_2
_geom_bond_distance
Pd1 P1 2.2615(4)
Pd1 Cl2 2.3180(5)
Pd1 Cl1 2.3506(4)
Pd1 Se1 2.3656(2)
Se1 C7 1.9200(17)
Se1 C1 1.9557(18)
C1 C2 1.387(3)
C1 C6 1.390(3)
C2 C3 1.395(3)
C3 C4 1.380(3)
C4 C5 1.381(3)
C5 C6 1.393(3)
C7 C12 1.389(2)
C7 C8 1.398(2)
C8 C9 1.403(2)
C8 P1 1.8371(17)
C9 C10 1.391(2)
C10 C11 1.386(3)
C11 C12 1.392(3)
P1 C13 1.8777(17)
P1 C16 1.8826(17)
C13 O2 1.4423(19)
C13 C19 1.514(2)
C13 C14 1.521(2)
C14 C15 1.523(2)
C15 O3 1.422(2)
C15 O1 1.446(2)
C15 C20 1.508(2)
O1 C16 1.4502(19)
C16 C17 1.513(2)
C16 C21 1.513(2)
C17 C18 1.521(2)
C18 O3 1.427(2)
C18 O2 1.440(2)
C18 C22 1.502(2)
C23 Cl4 1.747(3)
C23 Cl3 1.762(3)

loop_
_geom_torsion_atom_site_label_1
_geom_torsion_atom_site_label_2
_geom_torsion_atom_site_label_3
_geom_torsion_atom_site_label_4
_geom_torsion
P1 Pd1 Se1 C7 -9.58(5)
Cl1 Pd1 Se1 C7 170.41(5)
P1 Pd1 Se1 C1 93.06(6)
Cl1 Pd1 Se1 C1 -86.95(6)
C7 Se1 C1 C2 173.85(15)
Pd1 Se1 C1 C2 67.79(15)
C7 Se1 C1 C6 -7.54(16)
Pd1 Se1 C1 C6 -113.60(14)
C6 C1 C2 C3 1.6(3)
Se1 C1 C2 C3 -179.77(16)
C1 C2 C3 C4 0.0(3)
C2 C3 C4 C5 -1.6(3)
C3 C4 C5 C6 1.5(3)
C2 C1 C6 C5 -1.7(3)
Se1 C1 C6 C5 179.78(14)
C4 C5 C6 C1 0.1(3)
C1 Se1 C7 C12 86.27(14)
Pd1 Se1 C7 C12 -169.19(13)
C1 Se1 C7 C8 -98.45(14)
Pd1 Se1 C7 C8 6.08(14)
C12 C7 C8 C9 2.4(3)
Se1 C7 C8 C9 -172.65(13)
C12 C7 C8 P1 177.98(14)
Se1 C7 C8 P1 2.95(19)
C7 C8 C9 C10 -1.9(3)
P1 C8 C9 C10 -177.22(14)
C8 C9 C10 C11 -0.3(3)
C9 C10 C11 C12 2.1(3)
C8 C7 C12 C11 -0.6(3)
Se1 C7 C12 C11 174.53(14)
C10 C11 C12 C7 -1.7(3)
C7 C8 P1 C13 113.03(14)
C9 C8 P1 C13 -71.72(16)
C7 C8 P1 C16 -145.88(13)
C9 C8 P1 C16 29.38(17)
C7 C8 P1 Pd1 -11.13(15)
C9 C8 P1 Pd1 164.12(14)
Cl2 Pd1 P1 C8 -171.92(6)
Se1 Pd1 P1 C8 11.39(6)
Cl2 Pd1 P1 C13 64.98(6)
Cl1 Pd1 P1 C13 -111.79(13)
Se1 Pd1 P1 C13 -111.71(6)
Cl2 Pd1 P1 C16 -46.15(7)
Se1 Pd1 P1 C16 137.16(7)
C8 P1 C13 O2 170.17(10)
C16 P1 C13 O2 60.81(11)
Pd1 P1 C13 O2 -67.47(11)
C8 P1 C13 C19 -74.24(13)
C16 P1 C13 C19 176.40(12)
Pd1 P1 C13 C19 48.12(13)
C8 P1 C13 C14 52.27(13)
C16 P1 C13 C14 -57.09(12)
Pd1 P1 C13 C14 174.63(9)
O2 C13 C14 C15 -50.42(17)
C19 C13 C14 C15 -168.79(14)
P1 C13 C14 C15 65.59(15)
C13 C14 C15 O3 57.53(17)
C13 C14 C15 O1 -64.12(17)
C13 C14 C15 C20 176.20(14)
O3 C15 O1 C16 -53.05(18)
C20 C15 O1 C16 -169.66(14)
C14 C15 O1 C16 67.11(17)
C15 O1 C16 C17 49.41(18)
C15 O1 C16 C21 172.15(14)
C15 O1 C16 P1 -67.07(15)
C8 P1 C16 O1 -57.36(12)
C13 P1 C16 O1 55.53(12)
Pd1 P1 C16 O1 175.66(8)
C8 P1 C16 C17 -174.84(11)
C13 P1 C16 C17 -61.95(12)
Pd1 P1 C16 C17 58.18(13)
C8 P1 C16 C21 60.39(14)
C13 P1 C16 C21 173.29(13)
Pd1 P1 C16 C21 -66.58(13)
O1 C16 C17 C18 -51.66(17)
C21 C16 C17 C18 -170.17(14)
P1 C16 C17 C18 66.27(15)
C16 C17 C18 O3 59.00(17)
C16 C17 C18 O2 -62.46(18)
C16 C17 C18 C22 177.63(14)
O3 C18 O2 C13 -54.14(18)
C22 C18 O2 C13 -170.81(14)
C17 C18 O2 C13 65.82(18)
C19 C13 O2 C18 172.23(14)
C14 C13 O2 C18 49.84(18)
P1 C13 O2 C18 -68.85(15)
O1 C15 O3 C18 59.03(17)
C20 C15 O3 C18 175.51(14)
C14 C15 O3 C18 -62.24(17)
O2 C18 O3 C15 59.75(18)
C22 C18 O3 C15 175.80(15)
C17 C18 O3 C15 -62.41(17)
